data_2103565
loop_
_publ_author_name
'In, Yasuko'
'Fujii, Mayumi'
'Sasada, Yasuhiro'
'Ishida, Toshimasa'

_publ_section_title
;
 Structural studies on C-amidated amino acids and peptides: structures
 of hydrochloride salts of C-amidated Ile, Val, Thr, Ser, Met, Trp, Gln
 and Arg, and comparison with their C-unamidated counterparts
;
_journal_issue 1
_journal_name_full 'Acta Crystallographica Section B'
_journal_page_first 72
_journal_page_last 81
_journal_paper_doi 10.1107/S0108768100013975
_journal_volume 57
_journal_year 2001
_chemical_formula_moiety 'C3 H9 N2 O2 +,Cl -'
_chemical_formula_sum 'C3 H9 Cl N2 O2'
_chemical_formula_weight 140.57
_chemical_name_systematic
;
 ?
;
_space_group_IT_number 4
_symmetry_cell_setting monoclinic
_symmetry_space_group_name_Hall 'P 2yb'
_symmetry_space_group_name_H-M 'P 1 21 1'
_audit_creation_method SHELXL-97
_cell_angle_alpha 90.00
_cell_angle_beta 90.76(3)
_cell_angle_gamma 90.00
_cell_formula_units_Z 2
_cell_length_a 7.562(2)
_cell_length_b 4.9986(18)
_cell_length_c 8.519(3)
_cell_measurement_reflns_used 25
_cell_measurement_temperature 293(2)
_cell_measurement_theta_max 67.40
_cell_measurement_theta_min .3
_cell_volume 321.98(18)
_computing_cell_refinement 'MSC/AFC (Molecular Structure Corp. 1991)'
_computing_data_collection 'MSC/AFC (Molecular Structure Corp. 1991)'
_computing_data_reduction 'MSC/AFC (Molecular Structure Corp. 1991)'
_computing_structure_refinement 'SHELXL-97 (Sheldrick, 1997)'
_computing_structure_solution 'SHELXS-97 (Sheldrick, 1990)'
_diffrn_ambient_temperature 293(2)
_diffrn_measured_fraction_theta_full .989
_diffrn_measured_fraction_theta_max .989
_diffrn_measurement_device_type 'Rigaku AFC5R'
_diffrn_measurement_method \w-2\q
_diffrn_radiation_monochromator graphite
_diffrn_radiation_source 'fine-focus sealed tube'
_diffrn_radiation_type 'Cu K\a'
_diffrn_radiation_wavelength 1.54180
_diffrn_reflns_av_R_equivalents .0499
_diffrn_reflns_av_sigmaI/netI .0147
_diffrn_reflns_limit_h_max 9
_diffrn_reflns_limit_h_min 0
_diffrn_reflns_limit_k_max 5
_diffrn_reflns_limit_k_min 0
_diffrn_reflns_limit_l_max 10
_diffrn_reflns_limit_l_min -10
_diffrn_reflns_number 687
_diffrn_reflns_theta_full 67.40
_diffrn_reflns_theta_max 67.40
_diffrn_reflns_theta_min 5.19
_diffrn_standards_decay_% 2
_diffrn_standards_interval_count 100
_diffrn_standards_number 3
_exptl_absorpt_coefficient_mu 4.639
_exptl_absorpt_correction_T_max .793
_exptl_absorpt_correction_T_min .464
_exptl_absorpt_correction_type \y-scan
_exptl_absorpt_process_details 'North, et al., 1990'
_exptl_crystal_colour colourless
_exptl_crystal_density_diffrn 1.450
_exptl_crystal_density_method 'not measured'
_exptl_crystal_description plate
_exptl_crystal_F_000 148
_exptl_crystal_size_max .8
_exptl_crystal_size_mid .2
_exptl_crystal_size_min .05
_refine_diff_density_max .421
_refine_diff_density_min -.497
_refine_ls_abs_structure_details 'Flack H D (1983), Acta Cryst. A39, 876-881'
_refine_ls_abs_structure_Flack -.01(4)
_refine_ls_extinction_coef .050(14)
_refine_ls_extinction_method SHELXL
_refine_ls_goodness_of_fit_ref 1.582
_refine_ls_hydrogen_treatment mixed
_refine_ls_matrix_type full
_refine_ls_number_parameters 73
_refine_ls_number_reflns 638
_refine_ls_number_restraints 0
_refine_ls_restrained_S_all 1.582
_refine_ls_R_factor_all .0514
_refine_ls_R_factor_gt .0499
_refine_ls_shift/su_max .003
_refine_ls_shift/su_mean .001
_refine_ls_structure_factor_coef Fsqd
_refine_ls_weighting_details 'calc w=1/[\w^2^(Fo^2^)+(0.1P)^2^] where P=(Fo^2^+2Fc^2^)/3'
_refine_ls_weighting_scheme calc
_refine_ls_wR_factor_ref .1619
_reflns_number_gt 626
_reflns_number_total 638
_reflns_threshold_expression >2\s(I)
_cod_data_source_file oa0030.cif
_cod_data_source_block serNH2
_cod_original_cell_volume 322.00(18)
_cod_original_sg_symbol_Hall 'P 2y1'
_cod_original_sg_symbol_H-M 'P 21'
_cod_database_code 2103565
_cod_database_fobs_code 2103565

loop_
_symmetry_equiv_pos_as_xyz
'x, y, z'
'-x, y+1/2, -z'

loop_
_atom_site_label
_atom_site_fract_x
_atom_site_fract_y
_atom_site_fract_z
_atom_site_U_iso_or_equiv
_atom_site_adp_type
_atom_site_calc_flag
_atom_site_refinement_flags
_atom_site_occupancy
_atom_site_type_symbol
Cl1 .00171(12) .6838 .78990(13) .0386(6) Uani d . 1 Cl
N1 .7562(4) .6763(11) .1141(4) .0275(9) Uani d . 1 N
H1A .8326 .5268 .1296 .033 Uiso d R 1 H
H1B .8350 .8265 .1235 .033 Uiso d R 1 H
H1C .7232 .6662 .0213 .033 Uiso d R 1 H
C1 .6193(5) .6279(9) .2351(4) .0238(11) Uani d . 1 C
H1 .5803 .4413 .2282 .029 Uiso calc R 1 H
C1' .4649(6) .8074(10) .1998(4) .0224(10) Uani d . 1 C
N2 .3120(5) .7451(10) .2644(5) .0387(12) Uani d . 1 N
H2NA .2111 .8826 .2582 .046 Uiso d R 1 H
H2NB .3481 .7023 .3709 .046 Uiso d R 1 H
O1' .4840(4) 1.0101(7) .1163(4) .0289(8) Uani d . 1 O
C2 .6940(6) .6800(14) .4002(4) .0317(10) Uani d . 1 C
H2A .6170 .5978 .4766 .038 Uiso calc R 1 H
H2B .8093 .5964 .4101 .038 Uiso calc R 1 H
O3 .7104(5) .9590(9) .4346(3) .0393(10) Uani d . 1 O
H3 .7685 .9829 .5442 .059 Uiso d R 1 H

loop_
_atom_site_aniso_label
_atom_site_aniso_U_11
_atom_site_aniso_U_22
_atom_site_aniso_U_33
_atom_site_aniso_U_12
_atom_site_aniso_U_13
_atom_site_aniso_U_23
Cl1 .0274(7) .0285(8) .0601(8) -.0052(5) .0039(4) -.0005(5)
N1 .0257(16) .0281(19) .0288(14) .002(2) -.0005(12) -.0068(18)
C1 .0233(19) .018(3) .0302(16) .0057(16) -.0008(14) .0014(16)
C1' .0240(17) .018(2) .0255(15) -.0018(19) -.0031(13) .0010(16)
N2 .0234(18) .036(3) .057(2) .0065(18) .0055(16) .011(2)
O1' .0267(15) .0214(17) .0387(13) .0040(14) .0001(12) .0071(14)
C2 .033(2) .035(2) .0272(17) .005(3) -.0036(14) .004(2)
O3 .0399(17) .045(2) .0329(15) .0029(17) -.0013(13) -.0116(17)

loop_
_atom_type_symbol
_atom_type_description
_atom_type_scat_dispersion_real
_atom_type_scat_dispersion_imag
_atom_type_scat_source
C C .0181 .0091 'International Tables Vol C Tables 4.2.6.8 and 6.1.1.4'
H H .0000 .0000 'International Tables Vol C Tables 4.2.6.8 and 6.1.1.4'
O O .0492 .0322 'International Tables Vol C Tables 4.2.6.8 and 6.1.1.4'
N N .0311 .0180 'International Tables Vol C Tables 4.2.6.8 and 6.1.1.4'
Cl Cl .3639 .7018 'International Tables Vol C Tables 4.2.6.8 and 6.1.1.4'

loop_
_geom_angle_atom_site_label_1
_geom_angle_atom_site_label_2
_geom_angle_atom_site_label_3
_geom_angle
N1 C1 C1' 108.0(3)
N1 C1 C2 110.9(3)
C1' C1 C2 111.1(4)
O1' C1' N2 122.4(4)
O1' C1' C1 120.3(4)
N2 C1' C1 117.2(4)
O3 C2 C1 112.6(4)

loop_
_geom_bond_atom_site_label_1
_geom_bond_atom_site_label_2
_geom_bond_distance
N1 C1 1.491(5)
C1 C1' 1.500(6)
C1 C2 1.531(5)
C1' O1' 1.247(6)
C1' N2 1.324(6)
C2 O3 1.430(8)

loop_
_cod_related_entry_id
_cod_related_entry_database
_cod_related_entry_code
1 ChemSpider 17340254
